data_7236677
loop_
_publ_author_name
'Tang, Yongxing'
'He, Chunlin'
'Imler, Gregory H.'
'Parrish, Damon A.'
'Shreeve, Jean'ne M.'

_publ_section_title
;
 Energetic derivatives of
 4,4&#x2032;,5,5&#x2032;-tetranitro-2H,2&#x2032;H-3,3&#x2032;-bipyrazole
 (TNBP): synthesis, characterization and promising properties
;
_journal_issue 12
_journal_name_full 'Journal of Materials Chemistry A'
_journal_page_first 5136
_journal_paper_doi 10.1039/C7TA11172J
_journal_volume 6
_journal_year 2018
_chemical_formula_moiety 'C7 H N11 O14'
_chemical_formula_sum 'C7 H N11 O14'
_chemical_formula_weight 463.19
_space_group_crystal_system monoclinic
_space_group_IT_number 15
_space_group_name_Hall '-C 2yc'
_space_group_name_H-M_alt 'C 1 2/c 1'
_atom_sites_solution_hydrogens geom
_audit_creation_method SHELXL-2014/7
_audit_update_record
;
2017-12-16 deposited with the CCDC.
2018-03-01 downloaded from the CCDC.
;
_cell_angle_alpha 90
_cell_angle_beta 93.850(6)
_cell_angle_gamma 90
_cell_formula_units_Z 8
_cell_length_a 17.130(3)
_cell_length_b 6.8390(11)
_cell_length_c 27.832(5)
_cell_measurement_reflns_used 8152
_cell_measurement_temperature 293(2)
_cell_measurement_theta_max 74.759
_cell_measurement_theta_min 3.183
_cell_volume 3253.2(10)
_computing_cell_refinement 'Bruker APEX3 v2015.5-2 (Bruker, 2015)'
_computing_data_collection 'Bruker APEX3 v2015.5-2 (Bruker, 2015)'
_computing_data_reduction
;
Bruker SAINT v8.34A (Bruker, 2013), Bruker XPREP v2014/2 (Bruker, 2014)
;
_computing_molecular_graphics 'Bruker SHELXTL v2014/7 (Bruker, 2014)'
_computing_publication_material 'Bruker SHELXTL v2014/7 (Bruker, 2014)'
_computing_structure_refinement 'SHELXL-2014/7 (Sheldrick, 2014)'
_computing_structure_solution 'Bruker SHELXTL v2014/7 (Bruker, 2014)'
_diffrn_ambient_temperature 293(2)
_diffrn_measured_fraction_theta_full 0.948
_diffrn_measured_fraction_theta_max 0.947
_diffrn_measurement_device_type 'Photon 100'
_diffrn_measurement_method '\w scans'
_diffrn_radiation_monochromator 'HELIOS multilayer optics'
_diffrn_radiation_type CuK\a
_diffrn_radiation_wavelength 1.54178
_diffrn_reflns_av_R_equivalents 0.0325
_diffrn_reflns_av_unetI/netI 0.0308
_diffrn_reflns_Laue_measured_fraction_full 0.948
_diffrn_reflns_Laue_measured_fraction_max 0.947
_diffrn_reflns_limit_h_max 20
_diffrn_reflns_limit_h_min -16
_diffrn_reflns_limit_k_max 8
_diffrn_reflns_limit_k_min -7
_diffrn_reflns_limit_l_max 33
_diffrn_reflns_limit_l_min -28
_diffrn_reflns_number 8864
_diffrn_reflns_point_group_measured_fraction_full 0.948
_diffrn_reflns_point_group_measured_fraction_max 0.947
_diffrn_reflns_theta_full 67.679
_diffrn_reflns_theta_max 68.233
_diffrn_reflns_theta_min 3.183
_diffrn_source '1uS microfocus'
_exptl_absorpt_coefficient_mu 1.670
_exptl_absorpt_correction_T_max 0.7538
_exptl_absorpt_correction_T_min 0.6057
_exptl_absorpt_correction_type multi-scan
_exptl_absorpt_process_details 'SADABS v2014/5 (Bruker, 2008)'
_exptl_crystal_colour 'clear colorless'
_exptl_crystal_density_diffrn 1.891
_exptl_crystal_description needle
_exptl_crystal_F_000 1856
_exptl_crystal_size_max 0.247
_exptl_crystal_size_mid 0.086
_exptl_crystal_size_min 0.020
_refine_diff_density_max 0.318
_refine_diff_density_min -0.345
_refine_diff_density_rms 0.058
_refine_ls_extinction_coef 0.0070(3)
_refine_ls_extinction_expression Fc^*^=kFc[1+0.001xFc^2^\l^3^/sin(2\q)]^-1/4^
_refine_ls_extinction_method 'SHELXL-2014/7 (Sheldrick 2014'
_refine_ls_goodness_of_fit_ref 1.045
_refine_ls_hydrogen_treatment constr
_refine_ls_matrix_type full
_refine_ls_number_parameters 309
_refine_ls_number_reflns 2818
_refine_ls_number_restraints 6
_refine_ls_restrained_S_all 1.046
_refine_ls_R_factor_all 0.0590
_refine_ls_R_factor_gt 0.0514
_refine_ls_shift/su_max 0.000
_refine_ls_shift/su_mean 0.000
_refine_ls_structure_factor_coef Fsqd
_refine_ls_weighting_details 'w=1/[\s^2^(Fo^2^)+(0.0586P)^2^+5.2724P] where P=(Fo^2^+2Fc^2^)/3'
_refine_ls_weighting_scheme calc
_refine_ls_wR_factor_gt 0.1283
_refine_ls_wR_factor_ref 0.1321
_reflns_Friedel_coverage 0.000
_reflns_number_gt 2565
_reflns_number_total 2818
_reflns_threshold_expression 'I > 2\s(I)'
_cod_data_source_file c7ta11172j2.cif
_cod_data_source_block shrv585
_cod_original_cell_volume 3253.1(9)
_cod_original_sg_symbol_H-M 'C 2/c'
_cod_database_code 7236677
_shelx_shelxl_version_number 2014/7
_shelx_space_group_comment
;
The symmetry employed for this shelxl refinement is uniquely defined
by the following loop, which should always be used as a source of
symmetry information in preference to the above space-group names.
They are only intended as comments.
;
_shelx_estimated_absorpt_t_min 0.683
_shelx_estimated_absorpt_t_max 0.967

loop_
_space_group_symop_operation_xyz
'x, y, z'
'-x, y, -z+1/2'
'x+1/2, y+1/2, z'
'-x+1/2, y+1/2, -z+1/2'
'-x, -y, -z'
'x, -y, z-1/2'
'-x+1/2, -y+1/2, -z'
'x+1/2, -y+1/2, z-1/2'

loop_
_atom_site_label
_atom_site_type_symbol
_atom_site_fract_x
_atom_site_fract_y
_atom_site_fract_z
_atom_site_U_iso_or_equiv
_atom_site_adp_type
_atom_site_occupancy
_atom_site_site_symmetry_order
_atom_site_calc_flag
_atom_site_refinement_flags_posn
_atom_site_refinement_flags_adp
_atom_site_refinement_flags_occupancy
_atom_site_disorder_assembly
_atom_site_disorder_group
O1 O 0.73280(13) 0.7795(5) 0.42660(10) 0.0954(8) Uani 1 1 d . . . . .
O2 O 0.63179(14) 0.9239(3) 0.39227(8) 0.0723(6) Uani 1 1 d . . . . .
N3 N 0.66394(13) 0.8047(4) 0.41810(8) 0.0554(6) Uani 1 1 d . . . . .
C4 C 0.60742(13) 0.6695(3) 0.44448(8) 0.0436(6) Uani 1 1 d . . . . .
N5 N 0.64836(13) 0.4717(3) 0.45805(7) 0.0529(6) Uani 1 1 d . . . . .
O6 O 0.70206(18) 0.4901(4) 0.48735(11) 0.1148(11) Uani 1 1 d . . . . .
O7 O 0.62239(13) 0.3316(3) 0.43906(7) 0.0656(6) Uani 1 1 d . . . . .
N8 N 0.59224(14) 0.7696(4) 0.49272(8) 0.0576(6) Uani 1 1 d . . . . .
O9 O 0.61062(16) 0.9381(4) 0.49638(9) 0.0851(7) Uani 1 1 d . . . . .
O10 O 0.56330(15) 0.6657(4) 0.52136(8) 0.0816(7) Uani 1 1 d . . . . .
N11 N 0.53547(10) 0.6468(3) 0.41689(7) 0.0398(5) Uani 1 1 d . . . . .
N12 N 0.47245(12) 0.7471(3) 0.43242(7) 0.0467(5) Uani 1 1 d . . . . .
C13 C 0.41843(13) 0.7203(4) 0.39815(9) 0.0445(6) Uani 1 1 d . . . . .
N14 N 0.34057(13) 0.8042(4) 0.40285(10) 0.0608(6) Uani 1 1 d D . . . .
O15A O 0.3192(4) 0.9160(18) 0.3721(4) 0.107(3) Uani 0.556(17) 1 d D . P A 1
O16A O 0.3095(5) 0.7595(15) 0.4387(3) 0.106(3) Uani 0.556(17) 1 d D . P A 1
O15B O 0.2868(4) 0.6896(11) 0.4032(7) 0.124(6) Uani 0.444(17) 1 d D . P A 2
O16B O 0.3311(6) 0.9747(9) 0.4009(7) 0.102(4) Uani 0.444(17) 1 d D . P A 2
C17 C 0.44375(13) 0.6085(4) 0.36037(8) 0.0431(5) Uani 1 1 d . . . . .
N18 N 0.39996(14) 0.5601(4) 0.31622(9) 0.0649(7) Uani 1 1 d . . . . .
O19 O 0.43125(13) 0.4791(5) 0.28541(8) 0.0907(9) Uani 1 1 d . . . . .
O20 O 0.33234(17) 0.6049(8) 0.31338(13) 0.168(2) Uani 1 1 d . . . . .
C21 C 0.52049(13) 0.5621(3) 0.37261(8) 0.0372(5) Uani 1 1 d . . . . .
C22 C 0.57719(12) 0.4553(3) 0.34544(7) 0.0357(5) Uani 1 1 d . . . . .
C23 C 0.57188(13) 0.2668(3) 0.32549(8) 0.0389(5) Uani 1 1 d . . . . .
N24 N 0.50967(15) 0.1294(3) 0.33091(9) 0.0598(6) Uani 1 1 d . . . . .
O25 O 0.47024(15) 0.1546(4) 0.36492(11) 0.0927(9) Uani 1 1 d . . . . .
O26 O 0.50162(19) -0.0038(4) 0.30325(11) 0.1134(11) Uani 1 1 d . . . . .
C27 C 0.63805(13) 0.2488(3) 0.30065(8) 0.0399(5) Uani 1 1 d . . . . .
N28 N 0.66729(13) 0.0945(3) 0.27112(8) 0.0510(5) Uani 1 1 d . . . . .
O29 O 0.70423(12) 0.1451(3) 0.23799(7) 0.0670(6) Uani 1 1 d . . . . .
O30 O 0.6526(2) -0.0711(3) 0.28061(11) 0.1137(11) Uani 1 1 d . . . . .
N31 N 0.67833(11) 0.4143(3) 0.30689(7) 0.0420(5) Uani 1 1 d . . . . .
H31 H 0.7224 0.4360 0.2947 0.050 Uiso 1 1 calc R U . . .
N32 N 0.64260(11) 0.5431(3) 0.33422(7) 0.0414(5) Uani 1 1 d . . . . .

loop_
_atom_site_aniso_label
_atom_site_aniso_U_11
_atom_site_aniso_U_22
_atom_site_aniso_U_33
_atom_site_aniso_U_23
_atom_site_aniso_U_13
_atom_site_aniso_U_12
O1 0.0443(13) 0.128(2) 0.113(2) -0.0188(17) -0.0003(12) -0.0102(13)
O2 0.0838(15) 0.0556(12) 0.0775(14) 0.0069(11) 0.0057(12) -0.0067(11)
N3 0.0484(13) 0.0605(14) 0.0573(13) -0.0192(11) 0.0034(10) -0.0055(10)
C4 0.0424(12) 0.0460(13) 0.0415(13) -0.0089(10) -0.0029(9) 0.0054(10)
N5 0.0563(13) 0.0590(13) 0.0414(11) -0.0055(10) -0.0109(10) 0.0140(10)
O6 0.123(2) 0.104(2) 0.1068(19) -0.0270(16) -0.0697(18) 0.0488(18)
O7 0.0821(14) 0.0480(11) 0.0653(13) 0.0037(10) -0.0053(10) 0.0123(10)
N8 0.0606(14) 0.0666(15) 0.0449(13) -0.0165(11) -0.0022(10) 0.0081(11)
O9 0.1048(18) 0.0706(15) 0.0804(16) -0.0380(12) 0.0103(13) -0.0042(13)
O10 0.0993(17) 0.1010(18) 0.0452(12) -0.0065(12) 0.0115(11) -0.0050(14)
N11 0.0359(10) 0.0448(10) 0.0386(10) -0.0059(8) 0.0017(7) 0.0059(8)
N12 0.0427(11) 0.0513(11) 0.0467(11) -0.0063(9) 0.0076(9) 0.0105(9)
C13 0.0342(11) 0.0492(13) 0.0505(14) -0.0004(11) 0.0066(10) 0.0046(10)
N14 0.0424(13) 0.0685(16) 0.0722(17) -0.0069(13) 0.0081(11) 0.0110(11)
O15A 0.061(3) 0.126(6) 0.130(6) 0.023(5) -0.011(4) 0.039(3)
O16A 0.063(4) 0.153(6) 0.107(5) 0.000(5) 0.041(3) 0.021(4)
O15B 0.045(3) 0.101(5) 0.229(18) 0.023(7) 0.033(5) -0.007(3)
O16B 0.066(5) 0.077(4) 0.166(11) -0.003(5) 0.034(6) 0.029(3)
C17 0.0351(11) 0.0492(13) 0.0446(13) -0.0031(10) 0.0000(9) 0.0000(9)
N18 0.0437(13) 0.0837(17) 0.0653(15) -0.0169(13) -0.0125(11) 0.0060(11)
O19 0.0670(14) 0.143(2) 0.0594(13) -0.0417(15) -0.0144(10) 0.0212(14)
O20 0.0657(17) 0.289(5) 0.142(3) -0.112(3) -0.0498(17) 0.065(2)
C21 0.0374(11) 0.0392(11) 0.0352(11) -0.0016(9) 0.0037(8) -0.0005(9)
C22 0.0364(11) 0.0383(11) 0.0325(11) 0.0007(9) 0.0034(8) 0.0002(8)
C23 0.0439(12) 0.0391(11) 0.0343(11) 0.0010(9) 0.0059(9) -0.0026(9)
N24 0.0649(14) 0.0490(12) 0.0668(15) -0.0043(11) 0.0138(12) -0.0157(11)
O25 0.0905(17) 0.0749(15) 0.120(2) -0.0080(14) 0.0608(16) -0.0269(13)
O26 0.136(2) 0.0958(19) 0.112(2) -0.0519(17) 0.0397(19) -0.0657(18)
C27 0.0468(12) 0.0384(11) 0.0347(12) -0.0002(9) 0.0048(9) 0.0042(9)
N28 0.0580(13) 0.0491(12) 0.0468(12) -0.0035(10) 0.0095(10) 0.0093(10)
O29 0.0702(13) 0.0752(13) 0.0588(12) -0.0040(10) 0.0283(10) 0.0156(10)
O30 0.185(3) 0.0448(13) 0.120(2) -0.0061(13) 0.076(2) 0.0086(15)
N31 0.0390(10) 0.0458(11) 0.0425(11) 0.0006(8) 0.0115(8) 0.0021(8)
N32 0.0382(10) 0.0407(10) 0.0459(11) -0.0023(8) 0.0067(8) -0.0006(8)

loop_
_atom_type_symbol
_atom_type_description
_atom_type_scat_dispersion_real
_atom_type_scat_dispersion_imag
_atom_type_scat_source
C C 0.0181 0.0091 'International Tables Vol C Tables 4.2.6.8 and 6.1.1.4'
H H 0.0000 0.0000 'International Tables Vol C Tables 4.2.6.8 and 6.1.1.4'
N N 0.0311 0.0180 'International Tables Vol C Tables 4.2.6.8 and 6.1.1.4'
O O 0.0492 0.0322 'International Tables Vol C Tables 4.2.6.8 and 6.1.1.4'

loop_
_geom_angle_atom_site_label_1
_geom_angle_atom_site_label_2
_geom_angle_atom_site_label_3
_geom_angle
O2 N3 O1 128.6(3)
O2 N3 C4 114.3(2)
O1 N3 C4 117.1(3)
N11 C4 N8 109.19(18)
N11 C4 N3 110.80(19)
N8 C4 N3 107.00(19)
N11 C4 N5 113.42(19)
N8 C4 N5 105.88(19)
N3 C4 N5 110.23(19)
O7 N5 O6 130.4(3)
O7 N5 C4 116.79(19)
O6 N5 C4 112.8(2)
O9 N8 O10 129.2(3)
O9 N8 C4 116.3(3)
O10 N8 C4 114.6(2)
C21 N11 N12 113.00(18)
C21 N11 C4 129.61(18)
N12 N11 C4 116.65(18)
C13 N12 N11 103.60(18)
N12 C13 C17 112.9(2)
N12 C13 N14 119.2(2)
C17 C13 N14 127.8(2)
O15A N14 O16A 129.1(6)
O16B N14 O15B 122.6(6)
O16B N14 C13 120.5(5)
O15A N14 C13 115.2(5)
O16A N14 C13 115.5(4)
O15B N14 C13 116.4(4)
C21 C17 C13 106.3(2)
C21 C17 N18 126.6(2)
C13 C17 N18 127.0(2)
O19 N18 O20 123.9(3)
O19 N18 C17 119.6(2)
O20 N18 C17 116.5(3)
N11 C21 C17 104.11(19)
N11 C21 C22 125.75(19)
C17 C21 C22 130.1(2)
N32 C22 C23 110.85(19)
N32 C22 C21 119.68(19)
C23 C22 C21 129.3(2)
C27 C23 C22 104.33(19)
C27 C23 N24 129.6(2)
C22 C23 N24 126.0(2)
O26 N24 O25 124.5(3)
O26 N24 C23 119.1(2)
O25 N24 C23 116.4(2)
N31 C27 C23 107.27(19)
N31 C27 N28 119.9(2)
C23 C27 N28 132.9(2)
O30 N28 O29 124.9(2)
O30 N28 C27 118.7(2)
O29 N28 C27 116.5(2)
C27 N31 N32 112.39(18)
C27 N31 H31 123.8
N32 N31 H31 123.8
C22 N32 N31 105.14(18)

loop_
_geom_bond_atom_site_label_1
_geom_bond_atom_site_label_2
_geom_bond_distance
O1 N3 1.200(3)
O2 N3 1.196(3)
N3 C4 1.558(3)
C4 N11 1.416(3)
C4 N8 1.545(3)
C4 N5 1.558(3)
N5 O7 1.167(3)
N5 O6 1.194(3)
N8 O9 1.197(3)
N8 O10 1.200(3)
N11 C21 1.370(3)
N11 N12 1.373(3)
N12 C13 1.296(3)
C13 C17 1.393(3)
C13 N14 1.466(3)
N14 O16B 1.178(6)
N14 O15A 1.187(6)
N14 O16A 1.202(5)
N14 O15B 1.210(6)
C17 C21 1.373(3)
C17 N18 1.435(3)
N18 O19 1.180(3)
N18 O20 1.196(3)
C21 C22 1.465(3)
C22 N32 1.327(3)
C22 C23 1.404(3)
C23 C27 1.372(3)
C23 N24 1.436(3)
N24 O26 1.194(3)
N24 O25 1.212(3)
C27 N31 1.331(3)
C27 N28 1.448(3)
N28 O30 1.194(3)
N28 O29 1.203(3)
N31 N32 1.339(3)
N31 H31 0.8600

loop_
_geom_hbond_atom_site_label_D
_geom_hbond_atom_site_label_H
_geom_hbond_atom_site_label_A
_geom_hbond_distance_DH
_geom_hbond_distance_HA
_geom_hbond_distance_DA
_geom_hbond_angle_DHA
_geom_hbond_site_symmetry_A
N31 H31 O29 0.86 2.15 2.905(3) 146.7 4_655

loop_
_geom_torsion_atom_site_label_1
_geom_torsion_atom_site_label_2
_geom_torsion_atom_site_label_3
_geom_torsion_atom_site_label_4
_geom_torsion
O2 N3 C4 N11 28.8(3)
O1 N3 C4 N11 -152.4(2)
O2 N3 C4 N8 -90.1(2)
O1 N3 C4 N8 88.7(3)
O2 N3 C4 N5 155.2(2)
O1 N3 C4 N5 -26.0(3)
N11 C4 N5 O7 10.4(3)
N8 C4 N5 O7 130.1(2)
N3 C4 N5 O7 -114.5(3)
N11 C4 N5 O6 -168.9(3)
N8 C4 N5 O6 -49.2(3)
N3 C4 N5 O6 66.2(3)
N11 C4 N8 O9 -105.1(3)
N3 C4 N8 O9 14.9(3)
N5 C4 N8 O9 132.5(3)
N11 C4 N8 O10 74.8(3)
N3 C4 N8 O10 -165.2(2)
N5 C4 N8 O10 -47.6(3)
N8 C4 N11 C21 -178.3(2)
N3 C4 N11 C21 64.1(3)
N5 C4 N11 C21 -60.5(3)
N8 C4 N11 N12 12.4(3)
N3 C4 N11 N12 -105.2(2)
N5 C4 N11 N12 130.2(2)
C21 N11 N12 C13 1.3(3)
C4 N11 N12 C13 172.4(2)
N11 N12 C13 C17 -0.8(3)
N11 N12 C13 N14 178.5(2)
N12 C13 N14 O16B 69.4(12)
C17 C13 N14 O16B -111.3(11)
N12 C13 N14 O15A 120.6(8)
C17 C13 N14 O15A -60.2(9)
N12 C13 N14 O16A -55.0(8)
C17 C13 N14 O16A 124.3(7)
N12 C13 N14 O15B -118.7(11)
C17 C13 N14 O15B 60.6(11)
N12 C13 C17 C21 0.1(3)
N14 C13 C17 C21 -179.2(2)
N12 C13 C17 N18 -176.8(3)
N14 C13 C17 N18 3.9(4)
C21 C17 N18 O19 -3.2(5)
C13 C17 N18 O19 173.0(3)
C21 C17 N18 O20 176.2(4)
C13 C17 N18 O20 -7.6(5)
N12 N11 C21 C17 -1.3(3)
C4 N11 C21 C17 -170.9(2)
N12 N11 C21 C22 176.3(2)
C4 N11 C21 C22 6.7(4)
C13 C17 C21 N11 0.7(3)
N18 C17 C21 N11 177.6(2)
C13 C17 C21 C22 -176.8(2)
N18 C17 C21 C22 0.1(4)
N11 C21 C22 N32 -57.5(3)
C17 C21 C22 N32 119.5(3)
N11 C21 C22 C23 126.9(3)
C17 C21 C22 C23 -56.1(4)
N32 C22 C23 C27 -1.1(2)
C21 C22 C23 C27 174.8(2)
N32 C22 C23 N24 179.0(2)
C21 C22 C23 N24 -5.1(4)
C27 C23 N24 O26 -18.3(4)
C22 C23 N24 O26 161.6(3)
C27 C23 N24 O25 159.3(3)
C22 C23 N24 O25 -20.8(4)
C22 C23 C27 N31 1.0(2)
N24 C23 C27 N31 -179.2(2)
C22 C23 C27 N28 -178.0(2)
N24 C23 C27 N28 1.8(4)
N31 C27 N28 O30 149.3(3)
C23 C27 N28 O30 -31.8(4)
N31 C27 N28 O29 -31.7(3)
C23 C27 N28 O29 147.2(3)
C23 C27 N31 N32 -0.5(3)
N28 C27 N31 N32 178.65(19)
C23 C22 N32 N31 0.8(2)
C21 C22 N32 N31 -175.56(19)
C27 N31 N32 C22 -0.2(2)
